data_7056195
loop_
_publ_author_name
'Qiu, Ya-Ru'
'Zhang, Ru-Fen'
'Zhang, Shaoliang'
'Cheng, Shuang'
'Li, Qianli'
'Ma, Chunlin'

_publ_section_title
;
 Novel organotin(IV) Complexes derived from 4-fluorophenyl- selenoacetic
 acid: synthesis, characterization and in vitro cytostatic activity
 evaluation
;
_journal_name_full 'New J. Chem.'
_journal_paper_doi 10.1039/C7NJ00500H
_journal_year 2017
_chemical_formula_sum 'C40 H48 F4 O10 S4 Sn4'
_chemical_formula_weight 1367.78
_space_group_crystal_system monoclinic
_space_group_IT_number 14
_space_group_name_Hall '-P 2yn'
_space_group_name_H-M_alt 'P 1 21/n 1'
_symmetry_space_group_name_Hall '-P 2yn'
_symmetry_space_group_name_H-M 'P 1 21/n 1'
_atom_sites_solution_hydrogens geom
_audit_creation_method SHELXL-2014/7
_audit_update_record
;
2017-05-10 deposited with the CCDC.
2017-05-18 downloaded from the CCDC.
;
_cell_angle_alpha 90
_cell_angle_beta 94.4010(10)
_cell_angle_gamma 90
_cell_formula_units_Z 2
_cell_length_a 11.6817(9)
_cell_length_b 11.9698(10)
_cell_length_c 17.8333(15)
_cell_measurement_reflns_used 2571
_cell_measurement_temperature 298(2)
_cell_measurement_theta_max 25.8095
_cell_measurement_theta_min 2.4405
_cell_volume 2486.2(4)
_computing_cell_refinement 'Bruker SMART'
_computing_data_collection 'Bruker SMART'
_computing_data_reduction 'Bruker SAINT'
_computing_molecular_graphics Diamond
_computing_publication_material 'Bruker SHELXTL'
_computing_structure_refinement 'SHELXL-2014/7 (Sheldrick, 2014)'
_computing_structure_solution 'SHELXL-2014/7 (Sheldrick, 1990)'
_diffrn_ambient_temperature 298(2)
_diffrn_measured_fraction_theta_full 0.996
_diffrn_measured_fraction_theta_max 0.996
_diffrn_measurement_device_type 'CCD area detector'
_diffrn_measurement_method 'phi and omega scans'
_diffrn_radiation_type MoK\a
_diffrn_radiation_wavelength 0.71073
_diffrn_reflns_av_R_equivalents 0.0624
_diffrn_reflns_av_unetI/netI 0.0806
_diffrn_reflns_Laue_measured_fraction_full 0.996
_diffrn_reflns_Laue_measured_fraction_max 0.996
_diffrn_reflns_limit_h_max 13
_diffrn_reflns_limit_h_min -13
_diffrn_reflns_limit_k_max 14
_diffrn_reflns_limit_k_min -13
_diffrn_reflns_limit_l_max 16
_diffrn_reflns_limit_l_min -21
_diffrn_reflns_number 12195
_diffrn_reflns_point_group_measured_fraction_full 0.996
_diffrn_reflns_point_group_measured_fraction_max 0.996
_diffrn_reflns_theta_full 25.020
_diffrn_reflns_theta_max 25.020
_diffrn_reflns_theta_min 2.440
_exptl_absorpt_coefficient_mu 2.219
_exptl_absorpt_correction_T_max 0.8086
_exptl_absorpt_correction_T_min 0.5462
_exptl_absorpt_correction_type multi-scan
_exptl_absorpt_process_details sadabs
_exptl_crystal_colour clourless
_exptl_crystal_density_diffrn 1.827
_exptl_crystal_description block
_exptl_crystal_F_000 1336
_exptl_crystal_size_max 0.310
_exptl_crystal_size_mid 0.180
_exptl_crystal_size_min 0.100
_refine_diff_density_max 0.880
_refine_diff_density_min -0.678
_refine_diff_density_rms 0.135
_refine_ls_extinction_method none
_refine_ls_goodness_of_fit_ref 0.962
_refine_ls_hydrogen_treatment constr
_refine_ls_matrix_type full
_refine_ls_number_parameters 284
_refine_ls_number_reflns 4368
_refine_ls_number_restraints 0
_refine_ls_restrained_S_all 0.962
_refine_ls_R_factor_all 0.0874
_refine_ls_R_factor_gt 0.0437
_refine_ls_shift/su_max 0.000
_refine_ls_shift/su_mean 0.000
_refine_ls_structure_factor_coef Fsqd
_refine_ls_weighting_details 'w=1/[\s^2^(Fo^2^)+(0.0356P)^2^] where P=(Fo^2^+2Fc^2^)/3'
_refine_ls_weighting_scheme calc
_refine_ls_wR_factor_gt 0.0779
_refine_ls_wR_factor_ref 0.0930
_reflns_Friedel_coverage 0.000
_reflns_number_gt 2624
_reflns_number_total 4368
_reflns_threshold_expression 'I > 2\s(I)'
_cod_data_source_file c7nj00500h2.cif
_cod_data_source_block 160417b
_cod_database_code 7056195
_shelx_shelxl_version_number 2014/7
_shelx_space_group_comment
;
The symmetry employed for this shelxl refinement is uniquely defined
by the following loop, which should always be used as a source of
symmetry information in preference to the above space-group names.
They are only intended as comments.
;
_shelx_estimated_absorpt_t_min 0.546
_shelx_estimated_absorpt_t_max 0.809

loop_
_space_group_symop_operation_xyz
'x, y, z'
'-x+1/2, y+1/2, -z+1/2'
'-x, -y, -z'
'x-1/2, -y-1/2, z-1/2'

loop_
_atom_site_label
_atom_site_type_symbol
_atom_site_fract_x
_atom_site_fract_y
_atom_site_fract_z
_atom_site_U_iso_or_equiv
_atom_site_adp_type
_atom_site_occupancy
_atom_site_site_symmetry_order
_atom_site_calc_flag
_atom_site_refinement_flags_posn
_atom_site_refinement_flags_adp
Sn1 Sn 0.11852(3) 0.06034(4) 0.03845(2) 0.03196(15) Uani 1 1 d . .
Sn2 Sn -0.11635(4) 0.04993(4) 0.15870(2) 0.03656(16) Uani 1 1 d . .
S1 S 0.52431(15) 0.18688(17) -0.00345(11) 0.0533(6) Uani 1 1 d . .
S2 S 0.29030(19) 0.2357(2) 0.18961(15) 0.0867(9) Uani 1 1 d . .
F1 F 0.5661(5) -0.0657(5) 0.3868(4) 0.122(2) Uani 1 1 d . .
F2 F 0.2657(4) 0.6060(4) 0.0005(3) 0.0890(16) Uani 1 1 d . .
O1 O 0.0082(5) 0.1849(6) 0.2838(3) 0.089(2) Uani 1 1 d . .
O2 O 0.0469(4) 0.1382(4) 0.1691(3) 0.0457(13) Uani 1 1 d . .
O3 O -0.0575(3) 0.0213(4) 0.0580(2) 0.0344(11) Uani 1 1 d . .
O4 O 0.2980(3) 0.0625(4) -0.0065(3) 0.0469(13) Uani 1 1 d . .
O5 O 0.2760(4) 0.0517(4) -0.1304(3) 0.0581(15) Uani 1 1 d . .
C1 C 0.3390(7) 0.1210(7) 0.3231(5) 0.064(2) Uani 1 1 d . .
H1 H 0.2738 0.1530 0.3410 0.077 Uiso 1 1 calc R U
C2 C 0.4071(8) 0.0505(8) 0.3691(5) 0.071(3) Uani 1 1 d . .
H2 H 0.3873 0.0340 0.4174 0.086 Uiso 1 1 calc R U
C3 C 0.5013(8) 0.0068(8) 0.3431(7) 0.074(3) Uani 1 1 d . .
C4 C 0.5303(8) 0.0279(9) 0.2721(7) 0.084(3) Uani 1 1 d . .
H4 H 0.5949 -0.0052 0.2543 0.101 Uiso 1 1 calc R U
C5 C 0.4639(8) 0.0979(9) 0.2275(5) 0.080(3) Uani 1 1 d . .
H5 H 0.4846 0.1151 0.1795 0.096 Uiso 1 1 calc R U
C6 C 0.3660(6) 0.1436(7) 0.2531(5) 0.053(2) Uani 1 1 d . .
C7 C 0.1669(6) 0.2723(7) 0.2344(5) 0.071(3) Uani 1 1 d . .
H7A H 0.1902 0.2861 0.2869 0.085 Uiso 1 1 calc R U
H7B H 0.1389 0.3426 0.2130 0.085 Uiso 1 1 calc R U
C8 C 0.0664(7) 0.1912(7) 0.2312(5) 0.055(2) Uani 1 1 d . .
C9 C -0.0696(7) -0.0768(7) 0.2363(4) 0.067(3) Uani 1 1 d . .
H9A H -0.0709 -0.1476 0.2109 0.100 Uiso 1 1 calc R U
H9B H -0.1229 -0.0783 0.2747 0.100 Uiso 1 1 calc R U
H9C H 0.0062 -0.0626 0.2588 0.100 Uiso 1 1 calc R U
C10 C -0.2198(6) 0.1937(7) 0.1587(4) 0.064(2) Uani 1 1 d . .
H10A H -0.1734 0.2587 0.1523 0.097 Uiso 1 1 calc R U
H10B H -0.2546 0.1988 0.2057 0.097 Uiso 1 1 calc R U
H10C H -0.2787 0.1893 0.1182 0.097 Uiso 1 1 calc R U
C11 C 0.1944(6) -0.0602(6) 0.1113(4) 0.049(2) Uani 1 1 d . .
H11A H 0.1356 -0.1048 0.1313 0.074 Uiso 1 1 calc R U
H11B H 0.2387 -0.0238 0.1518 0.074 Uiso 1 1 calc R U
H11C H 0.2436 -0.1071 0.0843 0.074 Uiso 1 1 calc R U
C12 C 0.0995(6) 0.2302(6) 0.0100(4) 0.054(2) Uani 1 1 d . .
H12A H 0.1017 0.2389 -0.0434 0.081 Uiso 1 1 calc R U
H12B H 0.1609 0.2723 0.0352 0.081 Uiso 1 1 calc R U
H12C H 0.0273 0.2570 0.0251 0.081 Uiso 1 1 calc R U
C13 C 0.3356(5) 0.0698(5) -0.0711(4) 0.0325(16) Uani 1 1 d . .
C14 C 0.4574(5) 0.1038(6) -0.0783(4) 0.0417(18) Uani 1 1 d . .
H14A H 0.4605 0.1451 -0.1249 0.050 Uiso 1 1 calc R U
H14B H 0.5028 0.0365 -0.0827 0.050 Uiso 1 1 calc R U
C15 C 0.4398(6) 0.3079(6) -0.0051(4) 0.0408(18) Uani 1 1 d . .
C16 C 0.4474(7) 0.3739(7) 0.0585(4) 0.054(2) Uani 1 1 d . .
H16 H 0.4932 0.3506 0.1006 0.065 Uiso 1 1 calc R U
C17 C 0.3885(7) 0.4744(7) 0.0612(5) 0.064(2) Uani 1 1 d . .
H17 H 0.3944 0.5185 0.1042 0.077 Uiso 1 1 calc R U
C18 C 0.3215(7) 0.5064(7) -0.0015(6) 0.056(2) Uani 1 1 d . .
C19 C 0.3099(6) 0.4426(7) -0.0650(5) 0.055(2) Uani 1 1 d . .
H19 H 0.2622 0.4655 -0.1063 0.066 Uiso 1 1 calc R U
C20 C 0.3696(6) 0.3441(7) -0.0669(4) 0.051(2) Uani 1 1 d . .
H20 H 0.3631 0.3007 -0.1103 0.061 Uiso 1 1 calc R U

loop_
_atom_site_aniso_label
_atom_site_aniso_U_11
_atom_site_aniso_U_22
_atom_site_aniso_U_33
_atom_site_aniso_U_23
_atom_site_aniso_U_13
_atom_site_aniso_U_12
Sn1 0.0285(3) 0.0364(3) 0.0307(3) -0.0002(2) 0.00038(19) -0.0045(2)
Sn2 0.0330(3) 0.0470(4) 0.0301(3) -0.0034(2) 0.0051(2) -0.0050(2)
S1 0.0409(11) 0.0530(15) 0.0643(14) -0.0044(11) -0.0071(10) -0.0085(10)
S2 0.0550(14) 0.113(2) 0.0900(19) 0.0352(17) -0.0051(13) -0.0342(15)
F1 0.069(4) 0.096(5) 0.199(7) 0.033(5) -0.002(4) 0.008(3)
F2 0.091(4) 0.061(4) 0.118(4) -0.002(3) 0.028(3) 0.004(3)
O1 0.090(4) 0.122(6) 0.060(4) -0.037(4) 0.030(4) -0.026(4)
O2 0.040(3) 0.057(4) 0.040(3) -0.012(3) 0.006(2) -0.015(3)
O3 0.031(2) 0.043(3) 0.030(2) -0.007(2) 0.0062(19) -0.011(2)
O4 0.035(3) 0.063(4) 0.044(3) -0.008(3) 0.008(2) -0.012(2)
O5 0.046(3) 0.076(4) 0.053(3) -0.004(3) 0.009(3) -0.022(3)
C1 0.053(5) 0.064(7) 0.080(7) -0.009(5) 0.025(5) 0.005(5)
C2 0.067(6) 0.081(8) 0.066(6) 0.011(5) 0.010(5) 0.014(6)
C3 0.054(6) 0.059(7) 0.106(9) 0.006(6) -0.014(6) 0.004(5)
C4 0.052(6) 0.084(9) 0.118(10) -0.019(7) 0.025(6) -0.008(6)
C5 0.060(6) 0.109(9) 0.074(7) -0.032(6) 0.026(5) -0.019(6)
C6 0.040(4) 0.055(6) 0.063(6) -0.006(4) 0.007(4) -0.021(4)
C7 0.069(6) 0.046(6) 0.091(7) -0.003(5) -0.031(5) -0.011(5)
C8 0.060(5) 0.058(6) 0.046(5) -0.009(5) -0.007(4) -0.001(4)
C9 0.067(5) 0.082(7) 0.050(5) 0.023(5) -0.007(4) -0.013(5)
C10 0.045(5) 0.064(6) 0.084(6) -0.007(5) 0.006(4) 0.014(4)
C11 0.043(4) 0.054(5) 0.050(5) 0.013(4) 0.001(3) 0.004(4)
C12 0.063(5) 0.047(5) 0.053(5) 0.003(4) 0.005(4) -0.014(4)
C13 0.030(4) 0.028(4) 0.039(4) 0.006(3) -0.002(3) 0.001(3)
C14 0.029(4) 0.044(5) 0.052(5) -0.006(4) 0.001(3) -0.005(3)
C15 0.041(4) 0.043(5) 0.039(4) 0.004(4) 0.008(3) -0.016(4)
C16 0.062(5) 0.054(6) 0.047(5) 0.002(4) 0.012(4) -0.020(5)
C17 0.078(6) 0.048(6) 0.068(6) -0.012(5) 0.021(5) -0.024(5)
C18 0.051(5) 0.037(6) 0.081(7) -0.005(5) 0.019(5) -0.011(4)
C19 0.050(5) 0.046(6) 0.069(6) 0.013(5) -0.002(4) -0.010(4)
C20 0.057(5) 0.042(6) 0.053(5) -0.004(4) -0.001(4) -0.007(4)

loop_
_atom_type_symbol
_atom_type_description
_atom_type_scat_dispersion_real
_atom_type_scat_dispersion_imag
_atom_type_scat_source
C C 0.0033 0.0016 'International Tables Vol C Tables 4.2.6.8 and 6.1.1.4'
H H 0.0000 0.0000 'International Tables Vol C Tables 4.2.6.8 and 6.1.1.4'
F F 0.0171 0.0103 'International Tables Vol C Tables 4.2.6.8 and 6.1.1.4'
O O 0.0106 0.0060 'International Tables Vol C Tables 4.2.6.8 and 6.1.1.4'
S S 0.1246 0.1234 'International Tables Vol C Tables 4.2.6.8 and 6.1.1.4'
Sn Sn -0.6537 1.4246 'International Tables Vol C Tables 4.2.6.8 and 6.1.1.4'

loop_
_geom_angle_atom_site_label_1
_geom_angle_atom_site_label_2
_geom_angle_atom_site_label_3
_geom_angle
_geom_angle_site_symmetry_1
_geom_angle_site_symmetry_3
O3 Sn1 C11 107.2(2) 3 .
O3 Sn1 C12 103.5(2) 3 .
C11 Sn1 C12 148.0(3) . .
O3 Sn1 O3 76.09(16) 3 .
C11 Sn1 O3 96.5(2) . .
C12 Sn1 O3 99.4(2) . .
O3 Sn1 O4 88.87(15) 3 .
C11 Sn1 O4 82.6(2) . .
C12 Sn1 O4 89.3(2) . .
O3 Sn1 O4 163.99(16) . .
O3 Sn2 C9 112.2(3) . .
O3 Sn2 C10 112.2(2) . .
C9 Sn2 C10 135.4(3) . .
O3 Sn2 O2 78.50(16) . .
C9 Sn2 O2 96.5(2) . .
C10 Sn2 O2 95.9(2) . .
O3 Sn2 O5 92.40(16) . 3
C9 Sn2 O5 85.8(3) . 3
C10 Sn2 O5 88.6(3) . 3
O2 Sn2 O5 170.82(17) . 3
C15 S1 C14 103.5(3) . .
C7 S2 C6 104.6(4) . .
C8 O2 Sn2 114.3(5) . .
Sn2 O3 Sn1 135.3(2) . 3
Sn2 O3 Sn1 120.26(19) . .
Sn1 O3 Sn1 103.91(16) 3 .
C13 O4 Sn1 134.9(4) . .
C13 O5 Sn2 133.4(4) . 3
C6 C1 C2 120.7(8) . .
C3 C2 C1 119.1(9) . .
C2 C3 F1 119.4(10) . .
C2 C3 C4 121.4(10) . .
F1 C3 C4 119.1(10) . .
C5 C4 C3 119.3(9) . .
C4 C5 C6 120.2(9) . .
C1 C6 C5 119.4(9) . .
C1 C6 S2 125.5(7) . .
C5 C6 S2 115.0(7) . .
C8 C7 S2 118.8(6) . .
O1 C8 O2 124.7(8) . .
O1 C8 C7 119.5(8) . .
O2 C8 C7 115.7(7) . .
O5 C13 O4 123.5(6) . .
O5 C13 C14 116.7(6) . .
O4 C13 C14 119.7(6) . .
C13 C14 S1 116.7(5) . .
C16 C15 C20 118.0(7) . .
C16 C15 S1 117.3(6) . .
C20 C15 S1 124.6(6) . .
C15 C16 C17 121.6(8) . .
C18 C17 C16 117.9(8) . .
F2 C18 C19 119.7(9) . .
F2 C18 C17 117.9(8) . .
C19 C18 C17 122.4(8) . .
C18 C19 C20 118.9(8) . .
C19 C20 C15 121.2(7) . .

loop_
_geom_bond_atom_site_label_1
_geom_bond_atom_site_label_2
_geom_bond_distance
_geom_bond_site_symmetry_2
Sn1 O3 2.057(4) 3
Sn1 C11 2.092(6) .
Sn1 C12 2.103(7) .
Sn1 O3 2.163(4) .
Sn1 O4 2.302(4) .
Sn2 O3 2.001(4) .
Sn2 C9 2.097(7) .
Sn2 C10 2.103(7) .
Sn2 O2 2.175(4) .
Sn2 O5 2.251(5) 3
S1 C15 1.752(7) .
S1 C14 1.795(6) .
S2 C7 1.756(8) .
S2 C6 1.768(8) .
F1 C3 1.357(10) .
F2 C18 1.361(9) .
O1 C8 1.202(8) .
O2 C8 1.281(8) .
O3 Sn1 2.057(4) 3
O4 C13 1.266(7) .
O5 C13 1.241(7) .
O5 Sn2 2.251(5) 3
C1 C6 1.338(10) .
C1 C2 1.385(11) .
C2 C3 1.334(12) .
C3 C4 1.360(12) .
C4 C5 1.357(13) .
C5 C6 1.378(10) .
C7 C8 1.521(10) .
C13 C14 1.495(8) .
C15 C16 1.380(9) .
C15 C20 1.392(9) .
C16 C17 1.388(10) .
C17 C18 1.369(11) .
C18 C19 1.364(10) .
C19 C20 1.372(10) .

loop_
_geom_torsion_atom_site_label_1
_geom_torsion_atom_site_label_2
_geom_torsion_atom_site_label_3
_geom_torsion_atom_site_label_4
_geom_torsion
_geom_torsion_site_symmetry_1
C6 C1 C2 C3 1.1(14) .
C1 C2 C3 F1 -177.5(8) .
C1 C2 C3 C4 -1.5(15) .
C2 C3 C4 C5 2.1(16) .
F1 C3 C4 C5 178.2(9) .
C3 C4 C5 C6 -2.4(15) .
C2 C1 C6 C5 -1.4(13) .
C2 C1 C6 S2 -177.6(7) .
C4 C5 C6 C1 2.0(14) .
C4 C5 C6 S2 178.6(7) .
C7 S2 C6 C1 -7.5(8) .
C7 S2 C6 C5 176.2(6) .
C6 S2 C7 C8 -79.9(7) .
Sn2 O2 C8 O1 8.1(11) .
Sn2 O2 C8 C7 -168.1(5) .
S2 C7 C8 O1 146.3(7) .
S2 C7 C8 O2 -37.3(10) .
Sn2 O5 C13 O4 -24.3(11) 3
Sn2 O5 C13 C14 156.7(5) 3
Sn1 O4 C13 O5 -17.9(11) .
Sn1 O4 C13 C14 161.0(5) .
O5 C13 C14 S1 153.3(5) .
O4 C13 C14 S1 -25.7(9) .
C15 S1 C14 C13 -61.3(6) .
C14 S1 C15 C16 161.4(5) .
C14 S1 C15 C20 -21.4(7) .
C20 C15 C16 C17 -0.8(10) .
S1 C15 C16 C17 176.6(5) .
C15 C16 C17 C18 0.2(11) .
C16 C17 C18 F2 -178.6(6) .
C16 C17 C18 C19 1.0(12) .
F2 C18 C19 C20 178.0(6) .
C17 C18 C19 C20 -1.7(12) .
C18 C19 C20 C15 1.0(11) .
C16 C15 C20 C19 0.2(10) .
S1 C15 C20 C19 -177.0(5) .
